data_1527097
loop_
_publ_author_name
'Babel, D.'

_publ_section_title
;
 Untersuchungen an ternaeren Fluoriden. VI. Die Kristallstrukturen der
 hexagonalen Fluoroperowskite
;
_journal_name_full 'Zeitschrift fuer Anorganische und Allgemeine Chemie'
_journal_page_first 117
_journal_page_last 129
_journal_volume 369
_journal_year 1969
_chemical_formula_sum 'F3 Ni Rb'
_chemical_name_systematic 'Rb Ni F3'
_space_group_IT_number 194
_symmetry_space_group_name_Hall '-P 6c 2c'
_symmetry_space_group_name_H-M 'P 63/m m c'
_cell_angle_alpha 90
_cell_angle_beta 90
_cell_angle_gamma 120
_cell_formula_units_Z 6
_cell_length_a 5.843
_cell_length_b 5.843
_cell_length_c 14.31
_cell_volume 423.099
_citation_journal_id_ASTM ZAACAB
_cod_data_source_file Babel_ZAACAB_1969_1234.cif
_cod_data_source_block F3Ni1Rb1
_cod_original_formula_sum 'F3 Ni1 Rb1'
_cod_database_code 1527097

loop_
_symmetry_equiv_pos_as_xyz
x,y,z
x-y,x,z+1/2
-y,x-y,z
-x,-y,z+1/2
-x+y,-x,z
y,-x+y,z+1/2
-y,-x,-z+1/2
x-y,-y,-z
x,x-y,-z+1/2
y,x,-z
-x+y,y,-z+1/2
-x,-x+y,-z
-x,-y,-z
-x+y,-x,-z-1/2
y,-x+y,-z
x,y,-z-1/2
x-y,x,-z
-y,x-y,-z-1/2
y,x,z-1/2
-x+y,y,z
-x,-x+y,z-1/2
-y,-x,z
x-y,-y,z-1/2
x,x-y,z

loop_
_atom_site_label
_atom_site_type_symbol
_atom_site_fract_x
_atom_site_fract_y
_atom_site_fract_z
_atom_site_occupancy
_atom_site_U_iso_or_equiv
Rb2 Rb+1 0.3333 0.6667 0.09544 1 0.0
F1 F-1 0.5023 0.0046 0.25 1 0.0
F2 F-1 0.8313 0.6626 0.074 1 0.0
Ni1 Ni+2 0 0 0 1 0.0
Rb1 Rb+1 0 0 0.25 1 0.0
Ni2 Ni+2 0.3333 0.6667 0.845 1 0.0
